data_7235201
loop_
_publ_author_name
'Zeyan Zhuang'
'Fan Bu'
'Wenwen Luo'
'Huiren Peng'
'Shuming Chen'
'Rongrong Hu'
'Anjun Qin'
'Zujin Zhao'
'Ben Zhong Tang'

_publ_section_title
;
 Steric, conjugation and electronic impacts on the photoluminescence and
 electroluminescence properties of luminogens based on phosphindole oxide
;
_journal_name_full 'Journal of Materials Chemistry C'
_journal_page_first 1836
_journal_page_last 1842
_journal_paper_doi 10.1039/C6TC05591E
_journal_volume 5
_journal_year 2017
_chemical_formula_moiety 'C30 H27 O P'
_chemical_formula_sum 'C30 H27 O P'
_chemical_formula_weight 434.49
_space_group_crystal_system triclinic
_space_group_IT_number 2
_space_group_name_Hall '-P 1'
_space_group_name_H-M_alt 'P -1'
_atom_sites_solution_hydrogens geom
_atom_sites_solution_primary direct
_atom_sites_solution_secondary difmap
_cell_angle_alpha 92.334(5)
_cell_angle_beta 92.130(5)
_cell_angle_gamma 104.326(5)
_cell_formula_units_Z 2
_cell_length_a 8.8585(5)
_cell_length_b 11.2910(6)
_cell_length_c 12.4815(8)
_cell_measurement_reflns_used 2500
_cell_measurement_temperature 293(2)
_cell_measurement_theta_max 29.5149
_cell_measurement_theta_min 3.2644
_cell_volume 1207.15(12)
_computing_cell_refinement
;
CrysAlisPro, Agilent Technologies,
Version 1.171.35.11 (release 16-05-2011 CrysAlis171 .NET)
(compiled May 16 2011,17:55:39)
;
_computing_data_collection
;
CrysAlisPro, Agilent Technologies,
Version 1.171.35.11 (release 16-05-2011 CrysAlis171 .NET)
(compiled May 16 2011,17:55:39)
;
_computing_data_reduction
;
CrysAlisPro, Agilent Technologies,
Version 1.171.35.11 (release 16-05-2011 CrysAlis171 .NET)
(compiled May 16 2011,17:55:39)
;
_computing_molecular_graphics 'Olex2 (Dolomanov et al., 2009)'
_computing_publication_material 'Olex2 (Dolomanov et al., 2009)'
_computing_structure_refinement 'ShelXL (Sheldrick, 2008)'
_computing_structure_solution 'ShelXS (Sheldrick, 2008)'
_diffrn_ambient_temperature 293.15
_diffrn_detector_area_resol_mean 10.3592
_diffrn_measured_fraction_theta_full 0.997
_diffrn_measured_fraction_theta_max 0.997
_diffrn_measurement_device_type 'Xcalibur, Atlas, Gemini ultra'
_diffrn_measurement_method '\w scans'
_diffrn_orient_matrix_UB_11 0.0431796000
_diffrn_orient_matrix_UB_12 -0.0152266000
_diffrn_orient_matrix_UB_13 -0.0429190000
_diffrn_orient_matrix_UB_21 0.0269608000
_diffrn_orient_matrix_UB_22 -0.0413290000
_diffrn_orient_matrix_UB_23 0.0325367000
_diffrn_orient_matrix_UB_31 -0.0652248000
_diffrn_orient_matrix_UB_32 -0.0476964000
_diffrn_orient_matrix_UB_33 -0.0184883000
_diffrn_radiation_monochromator graphite
_diffrn_radiation_type MoK\a
_diffrn_radiation_wavelength 0.71073
_diffrn_reflns_av_R_equivalents 0.0312
_diffrn_reflns_av_unetI/netI 0.0497
_diffrn_reflns_limit_h_max 10
_diffrn_reflns_limit_h_min -8
_diffrn_reflns_limit_k_max 12
_diffrn_reflns_limit_k_min -13
_diffrn_reflns_limit_l_max 15
_diffrn_reflns_limit_l_min -15
_diffrn_reflns_number 7661
_diffrn_reflns_theta_full 25.35
_diffrn_reflns_theta_max 25.35
_diffrn_reflns_theta_min 3.27
_diffrn_source 'Enhance (Mo) X-ray Source'
_exptl_absorpt_coefficient_mu 0.133
_exptl_absorpt_correction_T_max 1.00000
_exptl_absorpt_correction_T_min 0.79291
_exptl_absorpt_correction_type multi-scan
_exptl_absorpt_process_details
;
CrysAlisPro, Agilent Technologies,
Version 1.171.35.11 (release 16-05-2011 CrysAlis171 .NET)
(compiled May 16 2011,17:55:39)
Empirical absorption correction using spherical harmonics,
 implemented in SCALE3 ABSPACK scaling algorithm.
;
_exptl_crystal_colour colourless
_exptl_crystal_colour_primary colourless
_exptl_crystal_density_diffrn 1.195
_exptl_crystal_density_method 'not measured'
_exptl_crystal_description block
_exptl_crystal_F_000 460
_exptl_crystal_size_max 0.48
_exptl_crystal_size_mid 0.42
_exptl_crystal_size_min 0.36
_refine_diff_density_max 0.297
_refine_diff_density_min -0.270
_refine_diff_density_rms 0.043
_refine_ls_extinction_method none
_refine_ls_goodness_of_fit_ref 1.031
_refine_ls_hydrogen_treatment constr
_refine_ls_matrix_type full
_refine_ls_number_parameters 293
_refine_ls_number_reflns 4421
_refine_ls_number_restraints 0
_refine_ls_restrained_S_all 1.031
_refine_ls_R_factor_all 0.0669
_refine_ls_R_factor_gt 0.0504
_refine_ls_shift/su_max 0.000
_refine_ls_shift/su_mean 0.000
_refine_ls_structure_factor_coef Fsqd
_refine_ls_weighting_details 'calc w=1/[\s^2^(Fo^2^)+(0.0601P)^2^+0.3541P] where P=(Fo^2^+2Fc^2^)/3'
_refine_ls_weighting_scheme calc
_refine_ls_wR_factor_gt 0.1232
_refine_ls_wR_factor_ref 0.1374
_reflns_number_gt 3475
_reflns_number_total 4421
_reflns_threshold_expression >2sigma(I)
_cod_data_source_file J-Mater-Chem-C-2017-5-1836.cif
_cod_data_source_block 150122_dmp
_cod_original_cell_volume 1207.16(12)
_cod_database_code 7235201
_reflns_odcompleteness_completeness 99.57
_reflns_odcompleteness_iscentric 1
_reflns_odcompleteness_theta 26.32

loop_
_space_group_symop_id
_space_group_symop_operation_xyz
1 'x, y, z'
2 '-x, -y, -z'

loop_
_atom_site_label
_atom_site_type_symbol
_atom_site_fract_x
_atom_site_fract_y
_atom_site_fract_z
_atom_site_U_iso_or_equiv
_atom_site_adp_type
_atom_site_occupancy
_atom_site_calc_flag
_atom_site_disorder_assembly
_atom_site_disorder_group
_atom_site_refinement_flags_posn
P1 P 0.21299(6) 0.13245(5) 0.29128(4) 0.03797(18) Uani 1 d . . .
O1 O 0.10311(19) 0.01627(14) 0.25263(13) 0.0546(4) Uani 1 d . . .
C1 C 0.1694(2) 0.32530(19) 0.39430(16) 0.0367(5) Uani 1 d . . .
C2 C 0.1292(3) 0.3971(2) 0.47615(17) 0.0484(6) Uani 1 d . . .
H2 H 0.1300 0.4784 0.4659 0.058 Uiso 1 calc . . R
C3 C 0.0877(3) 0.3458(3) 0.57361(19) 0.0576(7) Uani 1 d . . .
H3 H 0.0584 0.3930 0.6280 0.069 Uiso 1 calc . . R
C4 C 0.0892(3) 0.2272(3) 0.59092(19) 0.0591(7) Uani 1 d . . .
H4 H 0.0613 0.1948 0.6568 0.071 Uiso 1 calc . . R
C5 C 0.1318(3) 0.1554(2) 0.51122(18) 0.0489(6) Uani 1 d . . .
H5 H 0.1344 0.0752 0.5233 0.059 Uiso 1 calc . . R
C6 C 0.1708(2) 0.20445(19) 0.41281(16) 0.0381(5) Uani 1 d . . .
C7 C 0.2205(2) 0.26867(18) 0.21589(15) 0.0329(4) Uani 1 d . . .
C8 C 0.2057(2) 0.36214(18) 0.28248(15) 0.0332(4) Uani 1 d . . .
C9 C 0.4116(3) 0.1190(2) 0.30202(19) 0.0459(5) Uani 1 d . . .
C10 C 0.5097(3) 0.1602(3) 0.3911(2) 0.0813(9) Uani 1 d . . .
H10 H 0.4745 0.1975 0.4496 0.098 Uiso 1 calc . . R
C11 C 0.6611(4) 0.1462(5) 0.3940(3) 0.1125(14) Uani 1 d . . .
H11 H 0.7266 0.1735 0.4546 0.135 Uiso 1 calc . . R
C12 C 0.7140(4) 0.0927(4) 0.3082(4) 0.1043(13) Uani 1 d . . .
H12 H 0.8158 0.0841 0.3105 0.125 Uiso 1 calc . . R
C13 C 0.6194(4) 0.0520(3) 0.2200(3) 0.0841(10) Uani 1 d . . .
H13 H 0.6563 0.0157 0.1616 0.101 Uiso 1 calc . . R
C14 C 0.4677(3) 0.0643(2) 0.2164(2) 0.0635(7) Uani 1 d . . .
H14 H 0.4028 0.0355 0.1556 0.076 Uiso 1 calc . . R
C15 C 0.2519(2) 0.26664(18) 0.09923(16) 0.0353(5) Uani 1 d . . .
C16 C 0.4017(2) 0.3192(2) 0.06488(18) 0.0451(5) Uani 1 d . . .
C17 C 0.4293(3) 0.3088(2) -0.0436(2) 0.0587(7) Uani 1 d . . .
H17 H 0.5280 0.3440 -0.0671 0.070 Uiso 1 calc . . R
C18 C 0.3144(3) 0.2478(2) -0.1167(2) 0.0603(7) Uani 1 d . . .
H18 H 0.3350 0.2425 -0.1890 0.072 Uiso 1 calc . . R
C19 C 0.1683(3) 0.1945(2) -0.08283(17) 0.0496(6) Uani 1 d . . .
H19 H 0.0910 0.1525 -0.1327 0.059 Uiso 1 calc . . R
C20 C 0.1342(2) 0.20230(19) 0.02442(16) 0.0380(5) Uani 1 d . . .
C21 C 0.5333(3) 0.3846(3) 0.1411(2) 0.0644(7) Uani 1 d . . .
H21A H 0.5140 0.4602 0.1677 0.097 Uiso 1 calc . . GR
H21B H 0.6291 0.4012 0.1045 0.097 Uiso 1 calc . . GR
H21C H 0.5412 0.3341 0.2002 0.097 Uiso 1 calc . . GR
C22 C -0.0284(3) 0.1417(2) 0.05535(19) 0.0503(6) Uani 1 d . . .
H22A H -0.0240 0.1092 0.1249 0.075 Uiso 1 calc . . GR
H22B H -0.0750 0.0764 0.0035 0.075 Uiso 1 calc . . GR
H22C H -0.0899 0.2007 0.0572 0.075 Uiso 1 calc . . GR
C23 C 0.2189(2) 0.49237(18) 0.25728(15) 0.0349(5) Uani 1 d . . .
C24 C 0.1038(2) 0.5251(2) 0.19309(16) 0.0414(5) Uani 1 d . . .
C25 C 0.1165(3) 0.6480(2) 0.17696(19) 0.0541(6) Uani 1 d . . .
H25 H 0.0416 0.6693 0.1328 0.065 Uiso 1 calc . . R
C26 C 0.2344(3) 0.7382(2) 0.2234(2) 0.0608(7) Uani 1 d . . .
H26 H 0.2386 0.8199 0.2126 0.073 Uiso 1 calc . . R
C27 C 0.3479(3) 0.7069(2) 0.2868(2) 0.0555(6) Uani 1 d . . .
H27 H 0.4294 0.7682 0.3183 0.067 Uiso 1 calc . . R
C28 C 0.3423(3) 0.5847(2) 0.30447(17) 0.0440(5) Uani 1 d . . .
C29 C -0.0349(3) 0.4326(3) 0.1448(2) 0.0690(8) Uani 1 d . . .
H29A H -0.0041 0.3889 0.0853 0.104 Uiso 1 calc . . GR
H29B H -0.1121 0.4731 0.1203 0.104 Uiso 1 calc . . GR
H29C H -0.0777 0.3761 0.1978 0.104 Uiso 1 calc . . GR
C30 C 0.4695(3) 0.5574(3) 0.3753(2) 0.0680(8) Uani 1 d . . .
H30A H 0.4584 0.5830 0.4482 0.102 Uiso 1 calc . . GR
H30B H 0.5693 0.6007 0.3520 0.102 Uiso 1 calc . . GR
H30C H 0.4620 0.4710 0.3708 0.102 Uiso 1 calc . . GR

loop_
_atom_site_aniso_label
_atom_site_aniso_U_11
_atom_site_aniso_U_22
_atom_site_aniso_U_33
_atom_site_aniso_U_23
_atom_site_aniso_U_13
_atom_site_aniso_U_12
P1 0.0434(3) 0.0317(3) 0.0397(3) 0.0061(2) 0.0025(2) 0.0102(2)
O1 0.0644(10) 0.0350(9) 0.0586(10) 0.0074(7) -0.0055(8) 0.0019(7)
C1 0.0367(10) 0.0398(12) 0.0355(11) 0.0058(9) 0.0043(9) 0.0123(9)
C2 0.0609(14) 0.0512(14) 0.0392(12) 0.0043(10) 0.0100(11) 0.0243(11)
C3 0.0688(16) 0.0703(18) 0.0407(13) 0.0055(12) 0.0174(12) 0.0278(14)
C4 0.0655(16) 0.0772(19) 0.0372(12) 0.0195(12) 0.0143(11) 0.0185(14)
C5 0.0540(13) 0.0490(14) 0.0442(13) 0.0160(11) 0.0051(11) 0.0113(11)
C6 0.0378(11) 0.0409(12) 0.0365(11) 0.0080(9) 0.0035(9) 0.0104(9)
C7 0.0313(10) 0.0328(11) 0.0350(10) 0.0064(8) 0.0025(8) 0.0075(8)
C8 0.0317(10) 0.0367(11) 0.0326(10) 0.0042(8) 0.0022(8) 0.0107(8)
C9 0.0504(13) 0.0386(12) 0.0530(13) 0.0102(10) 0.0060(11) 0.0173(10)
C10 0.0605(17) 0.120(3) 0.0702(19) -0.0009(18) -0.0083(15) 0.0384(17)
C11 0.062(2) 0.182(5) 0.103(3) 0.025(3) -0.013(2) 0.049(2)
C12 0.064(2) 0.130(3) 0.139(4) 0.054(3) 0.027(2) 0.054(2)
C13 0.076(2) 0.072(2) 0.118(3) 0.0204(19) 0.041(2) 0.0377(17)
C14 0.0648(16) 0.0492(16) 0.0799(18) 0.0067(13) 0.0210(14) 0.0175(13)
C15 0.0407(11) 0.0307(11) 0.0374(11) 0.0064(9) 0.0072(9) 0.0129(9)
C16 0.0442(12) 0.0423(13) 0.0509(13) 0.0091(10) 0.0113(10) 0.0124(10)
C17 0.0602(15) 0.0630(17) 0.0568(15) 0.0166(13) 0.0289(13) 0.0171(13)
C18 0.0837(19) 0.0642(17) 0.0395(13) 0.0080(12) 0.0202(13) 0.0274(15)
C19 0.0703(16) 0.0447(14) 0.0366(12) 0.0023(10) 0.0012(11) 0.0201(12)
C20 0.0479(12) 0.0328(11) 0.0364(11) 0.0032(9) 0.0019(9) 0.0158(9)
C21 0.0445(13) 0.0695(18) 0.0724(17) 0.0101(14) 0.0108(13) -0.0010(12)
C22 0.0490(13) 0.0492(14) 0.0489(13) -0.0005(11) -0.0058(11) 0.0067(11)
C23 0.0437(11) 0.0347(11) 0.0292(10) 0.0049(8) 0.0089(9) 0.0138(9)
C24 0.0481(12) 0.0442(13) 0.0383(11) 0.0062(9) 0.0075(10) 0.0221(10)
C25 0.0703(16) 0.0523(16) 0.0517(14) 0.0174(12) 0.0103(12) 0.0347(13)
C26 0.0882(19) 0.0393(14) 0.0625(16) 0.0169(12) 0.0226(15) 0.0251(14)
C27 0.0735(16) 0.0358(13) 0.0525(14) 0.0008(11) 0.0140(13) 0.0036(12)
C28 0.0551(13) 0.0402(13) 0.0367(11) 0.0034(9) 0.0059(10) 0.0109(10)
C29 0.0571(15) 0.0648(18) 0.090(2) 0.0050(15) -0.0168(15) 0.0264(13)
C30 0.0721(17) 0.0608(17) 0.0625(16) 0.0011(13) -0.0219(14) 0.0045(14)

loop_
_atom_type_symbol
_atom_type_description
_atom_type_scat_dispersion_real
_atom_type_scat_dispersion_imag
_atom_type_scat_source
C C 0.0033 0.0016 'International Tables Vol C Tables 4.2.6.8 and 6.1.1.4'
H H 0.0000 0.0000 'International Tables Vol C Tables 4.2.6.8 and 6.1.1.4'
O O 0.0106 0.0060 'International Tables Vol C Tables 4.2.6.8 and 6.1.1.4'
P P 0.1023 0.0942 'International Tables Vol C Tables 4.2.6.8 and 6.1.1.4'

loop_
_geom_angle_atom_site_label_1
_geom_angle_atom_site_label_2
_geom_angle_atom_site_label_3
_geom_angle
_geom_angle_site_symmetry_1
_geom_angle_site_symmetry_3
O1 P1 C6 117.39(10) . .
O1 P1 C7 118.59(9) . .
O1 P1 C9 112.12(11) . .
C6 P1 C7 92.71(9) . .
C6 P1 C9 108.78(10) . .
C9 P1 C7 105.19(9) . .
C2 C1 C6 119.18(19) . .
C2 C1 C8 126.4(2) . .
C6 C1 C8 114.37(18) . .
C1 C2 H2 120.4 . .
C1 C2 C3 119.1(2) . .
C3 C2 H2 120.4 . .
C2 C3 H3 119.4 . .
C4 C3 C2 121.3(2) . .
C4 C3 H3 119.4 . .
C3 C4 H4 119.8 . .
C3 C4 C5 120.3(2) . .
C5 C4 H4 119.8 . .
C4 C5 H5 120.4 . .
C4 C5 C6 119.2(2) . .
C6 C5 H5 120.4 . .
C1 C6 P1 109.02(14) . .
C5 C6 P1 129.89(18) . .
C5 C6 C1 120.9(2) . .
C8 C7 P1 110.08(14) . .
C8 C7 C15 129.98(18) . .
C15 C7 P1 119.77(14) . .
C7 C8 C1 113.45(18) . .
C7 C8 C23 128.29(18) . .
C23 C8 C1 118.26(17) . .
C10 C9 P1 123.4(2) . .
C10 C9 C14 118.5(2) . .
C14 C9 P1 118.16(19) . .
C9 C10 H10 119.9 . .
C9 C10 C11 120.2(3) . .
C11 C10 H10 119.9 . .
C10 C11 H11 119.9 . .
C12 C11 C10 120.3(4) . .
C12 C11 H11 119.9 . .
C11 C12 H12 119.8 . .
C13 C12 C11 120.3(3) . .
C13 C12 H12 119.8 . .
C12 C13 H13 120.0 . .
C12 C13 C14 120.1(3) . .
C14 C13 H13 120.0 . .
C9 C14 C13 120.7(3) . .
C9 C14 H14 119.7 . .
C13 C14 H14 119.7 . .
C16 C15 C7 120.30(18) . .
C16 C15 C20 119.81(19) . .
C20 C15 C7 119.65(17) . .
C15 C16 C21 122.3(2) . .
C17 C16 C15 118.8(2) . .
C17 C16 C21 118.9(2) . .
C16 C17 H17 119.3 . .
C18 C17 C16 121.4(2) . .
C18 C17 H17 119.3 . .
C17 C18 H18 120.1 . .
C17 C18 C19 119.8(2) . .
C19 C18 H18 120.1 . .
C18 C19 H19 119.4 . .
C18 C19 C20 121.2(2) . .
C20 C19 H19 119.4 . .
C15 C20 C22 122.94(18) . .
C19 C20 C15 119.0(2) . .
C19 C20 C22 118.09(19) . .
C16 C21 H21A 109.5 . .
C16 C21 H21B 109.5 . .
C16 C21 H21C 109.5 . .
H21A C21 H21B 109.5 . .
H21A C21 H21C 109.5 . .
H21B C21 H21C 109.5 . .
C20 C22 H22A 109.5 . .
C20 C22 H22B 109.5 . .
C20 C22 H22C 109.5 . .
H22A C22 H22B 109.5 . .
H22A C22 H22C 109.5 . .
H22B C22 H22C 109.5 . .
C24 C23 C8 121.06(18) . .
C28 C23 C8 119.66(18) . .
C28 C23 C24 119.12(19) . .
C23 C24 C29 122.1(2) . .
C25 C24 C23 119.0(2) . .
C25 C24 C29 118.8(2) . .
C24 C25 H25 118.8 . .
C26 C25 C24 122.3(2) . .
C26 C25 H25 118.8 . .
C25 C26 H26 120.5 . .
C25 C26 C27 119.1(2) . .
C27 C26 H26 120.5 . .
C26 C27 H27 119.5 . .
C26 C27 C28 121.0(2) . .
C28 C27 H27 119.5 . .
C23 C28 C30 122.4(2) . .
C27 C28 C23 119.4(2) . .
C27 C28 C30 118.1(2) . .
C24 C29 H29A 109.5 . .
C24 C29 H29B 109.5 . .
C24 C29 H29C 109.5 . .
H29A C29 H29B 109.5 . .
H29A C29 H29C 109.5 . .
H29B C29 H29C 109.5 . .
C28 C30 H30A 109.5 . .
C28 C30 H30B 109.5 . .
C28 C30 H30C 109.5 . .
H30A C30 H30B 109.5 . .
H30A C30 H30C 109.5 . .
H30B C30 H30C 109.5 . .

loop_
_geom_bond_atom_site_label_1
_geom_bond_atom_site_label_2
_geom_bond_distance
_geom_bond_site_symmetry_2
P1 O1 1.4774(16) .
P1 C6 1.787(2) .
P1 C7 1.8241(19) .
P1 C9 1.803(2) .
C1 C2 1.389(3) .
C1 C6 1.396(3) .
C1 C8 1.496(3) .
C2 H2 0.9300 .
C2 C3 1.391(3) .
C3 H3 0.9300 .
C3 C4 1.368(4) .
C4 H4 0.9300 .
C4 C5 1.380(4) .
C5 H5 0.9300 .
C5 C6 1.388(3) .
C7 C8 1.352(3) .
C7 C15 1.493(3) .
C8 C23 1.493(3) .
C9 C10 1.377(4) .
C9 C14 1.382(3) .
C10 H10 0.9300 .
C10 C11 1.387(4) .
C11 H11 0.9300 .
C11 C12 1.362(6) .
C12 H12 0.9300 .
C12 C13 1.352(5) .
C13 H13 0.9300 .
C13 C14 1.384(4) .
C14 H14 0.9300 .
C15 C16 1.403(3) .
C15 C20 1.408(3) .
C16 C17 1.391(3) .
C16 C21 1.498(3) .
C17 H17 0.9300 .
C17 C18 1.369(4) .
C18 H18 0.9300 .
C18 C19 1.375(3) .
C19 H19 0.9300 .
C19 C20 1.387(3) .
C20 C22 1.506(3) .
C21 H21A 0.9600 .
C21 H21B 0.9600 .
C21 H21C 0.9600 .
C22 H22A 0.9600 .
C22 H22B 0.9600 .
C22 H22C 0.9600 .
C23 C24 1.403(3) .
C23 C28 1.402(3) .
C24 C25 1.387(3) .
C24 C29 1.491(3) .
C25 H25 0.9300 .
C25 C26 1.359(4) .
C26 H26 0.9300 .
C26 C27 1.378(4) .
C27 H27 0.9300 .
C27 C28 1.395(3) .
C28 C30 1.506(3) .
C29 H29A 0.9600 .
C29 H29B 0.9600 .
C29 H29C 0.9600 .
C30 H30A 0.9600 .
C30 H30B 0.9600 .
C30 H30C 0.9600 .

loop_
_geom_torsion_atom_site_label_1
_geom_torsion_atom_site_label_2
_geom_torsion_atom_site_label_3
_geom_torsion_atom_site_label_4
_geom_torsion
_geom_torsion_site_symmetry_1
_geom_torsion_site_symmetry_2
_geom_torsion_site_symmetry_3
_geom_torsion_site_symmetry_4
P1 C7 C8 C1 -6.6(2) . . . .
P1 C7 C8 C23 174.26(16) . . . .
P1 C7 C15 C16 -100.4(2) . . . .
P1 C7 C15 C20 74.0(2) . . . .
P1 C9 C10 C11 179.7(3) . . . .
P1 C9 C14 C13 179.7(2) . . . .
O1 P1 C6 C1 -126.36(15) . . . .
O1 P1 C6 C5 48.7(2) . . . .
O1 P1 C7 C8 128.49(15) . . . .
O1 P1 C7 C15 -55.80(18) . . . .
O1 P1 C9 C10 -132.0(2) . . . .
O1 P1 C9 C14 47.9(2) . . . .
C1 C2 C3 C4 1.5(4) . . . .
C1 C8 C23 C24 -108.3(2) . . . .
C1 C8 C23 C28 67.1(2) . . . .
C2 C1 C6 P1 175.98(16) . . . .
C2 C1 C6 C5 0.4(3) . . . .
C2 C1 C8 C7 -171.6(2) . . . .
C2 C1 C8 C23 7.6(3) . . . .
C2 C3 C4 C5 -0.2(4) . . . .
C3 C4 C5 C6 -1.0(4) . . . .
C4 C5 C6 P1 -173.66(18) . . . .
C4 C5 C6 C1 0.9(3) . . . .
C6 P1 C7 C8 5.10(15) . . . .
C6 P1 C7 C15 -179.19(15) . . . .
C6 P1 C9 C10 -0.5(3) . . . .
C6 P1 C9 C14 179.39(18) . . . .
C6 C1 C2 C3 -1.6(3) . . . .
C6 C1 C8 C7 5.4(2) . . . .
C6 C1 C8 C23 -175.40(17) . . . .
C7 P1 C6 C1 -2.02(15) . . . .
C7 P1 C6 C5 173.0(2) . . . .
C7 P1 C9 C10 97.8(2) . . . .
C7 P1 C9 C14 -82.3(2) . . . .
C7 C8 C23 C24 70.8(3) . . . .
C7 C8 C23 C28 -113.8(2) . . . .
C7 C15 C16 C17 175.9(2) . . . .
C7 C15 C16 C21 -3.2(3) . . . .
C7 C15 C20 C19 -175.83(19) . . . .
C7 C15 C20 C22 4.6(3) . . . .
C8 C1 C2 C3 175.3(2) . . . .
C8 C1 C6 P1 -1.3(2) . . . .
C8 C1 C6 C5 -176.84(18) . . . .
C8 C7 C15 C16 74.4(3) . . . .
C8 C7 C15 C20 -111.3(2) . . . .
C8 C23 C24 C25 176.3(2) . . . .
C8 C23 C24 C29 -1.5(3) . . . .
C8 C23 C28 C27 -175.41(19) . . . .
C8 C23 C28 C30 3.9(3) . . . .
C9 P1 C6 C1 105.02(15) . . . .
C9 P1 C6 C5 -79.9(2) . . . .
C9 P1 C7 C8 -105.20(16) . . . .
C9 P1 C7 C15 70.51(16) . . . .
C9 C10 C11 C12 0.6(6) . . . .
C10 C9 C14 C13 -0.4(4) . . . .
C10 C11 C12 C13 -0.4(6) . . . .
C11 C12 C13 C14 -0.2(6) . . . .
C12 C13 C14 C9 0.6(5) . . . .
C14 C9 C10 C11 -0.2(5) . . . .
C15 C7 C8 C1 178.24(18) . . . .
C15 C7 C8 C23 -0.9(3) . . . .
C15 C16 C17 C18 -0.6(4) . . . .
C16 C15 C20 C19 -1.4(3) . . . .
C16 C15 C20 C22 179.0(2) . . . .
C16 C17 C18 C19 -0.5(4) . . . .
C17 C18 C19 C20 0.7(4) . . . .
C18 C19 C20 C15 0.3(3) . . . .
C18 C19 C20 C22 179.9(2) . . . .
C20 C15 C16 C17 1.6(3) . . . .
C20 C15 C16 C21 -177.6(2) . . . .
C21 C16 C17 C18 178.6(2) . . . .
C23 C24 C25 C26 -1.7(4) . . . .
C24 C23 C28 C27 0.1(3) . . . .
C24 C23 C28 C30 179.4(2) . . . .
C24 C25 C26 C27 1.6(4) . . . .
C25 C26 C27 C28 -0.6(4) . . . .
C26 C27 C28 C23 -0.2(4) . . . .
C26 C27 C28 C30 -179.6(2) . . . .
C28 C23 C24 C25 0.9(3) . . . .
C28 C23 C24 C29 -176.9(2) . . . .
C29 C24 C25 C26 176.1(2) . . . .
